data_4345682
loop_
_publ_author_name
'Sherbow, Tobias J.'
'Fettinger, James C.'
'Berben, Louise A.'

_publ_section_title
;
 Control of Ligand pKa Values Tunes the Electrocatalytic Dihydrogen
 Evolution Mechanism in a Redox-Active Aluminum(III) Complex
;
_journal_name_full 'Inorganic Chemistry'
_journal_paper_doi 10.1021/acs.inorgchem.7b00230
_journal_year 2017
_chemical_formula_moiety 'C25 H37 N5'
_chemical_formula_sum 'C25 H37 N5'
_chemical_formula_weight 407.59
_space_group_crystal_system monoclinic
_space_group_IT_number 14
_space_group_name_Hall '-P 2yn'
_space_group_name_H-M_alt 'P 1 21/n 1'
_symmetry_space_group_name_Hall '-P 2yn'
_symmetry_space_group_name_H-M 'P 1 21/n 1'
_atom_sites_solution_hydrogens geom
_audit_creation_method SHELXL-2014/7
_cell_angle_alpha 90
_cell_angle_beta 100.2730(10)
_cell_angle_gamma 90
_cell_formula_units_Z 4
_cell_length_a 11.8918(4)
_cell_length_b 13.4569(5)
_cell_length_c 15.2590(6)
_cell_measurement_reflns_used 9880
_cell_measurement_temperature 90(2)
_cell_measurement_theta_max 68.63
_cell_measurement_theta_min 5.01
_cell_volume 2402.70(15)
_computing_cell_refinement 'SAINT (8.34a) (Bruker, 2013)'
_computing_data_collection 'Apex2 (2014.9-1) (Bruker, 2014)'
_computing_data_reduction 'SAINT (8.34a) (Bruker, 2013)'
_computing_molecular_graphics 'Bruker SHELXTL'
_computing_publication_material 'Bruker SHELXTL'
_computing_structure_refinement 'SHELXL-2014/7 (Sheldrick, 2014)'
_computing_structure_solution 'SHELXT (Sheldrick, 2014)'
_diffrn_ambient_temperature 90(2)
_diffrn_measured_fraction_theta_full 0.991
_diffrn_measured_fraction_theta_max 0.989
_diffrn_measurement_device_type 'Bruker APEX-II CCD'
_diffrn_measurement_method '\f and \w scans'
_diffrn_radiation_type CuK\a
_diffrn_radiation_wavelength 1.54178
_diffrn_reflns_av_R_equivalents 0.0267
_diffrn_reflns_av_unetI/netI 0.0305
_diffrn_reflns_Laue_measured_fraction_full 0.991
_diffrn_reflns_Laue_measured_fraction_max 0.989
_diffrn_reflns_limit_h_max 14
_diffrn_reflns_limit_h_min -14
_diffrn_reflns_limit_k_max 16
_diffrn_reflns_limit_k_min -14
_diffrn_reflns_limit_l_max 16
_diffrn_reflns_limit_l_min -18
_diffrn_reflns_number 13087
_diffrn_reflns_point_group_measured_fraction_full 0.991
_diffrn_reflns_point_group_measured_fraction_max 0.989
_diffrn_reflns_theta_full 67.679
_diffrn_reflns_theta_max 68.651
_diffrn_reflns_theta_min 4.356
_exptl_absorpt_coefficient_mu 0.522
_exptl_absorpt_correction_T_max 0.8597
_exptl_absorpt_correction_T_min 0.6613
_exptl_absorpt_correction_type multi-scan
_exptl_absorpt_process_details 'SADABS 2014/3 (Sheldrick, 2014)'
_exptl_crystal_colour Colorless
_exptl_crystal_density_diffrn 1.127
_exptl_crystal_description Needle
_exptl_crystal_F_000 888
_exptl_crystal_size_max 0.844
_exptl_crystal_size_mid 0.161
_exptl_crystal_size_min 0.148
_refine_diff_density_max 0.259
_refine_diff_density_min -0.253
_refine_diff_density_rms 0.037
_refine_ls_extinction_method none
_refine_ls_goodness_of_fit_ref 1.032
_refine_ls_hydrogen_treatment refU
_refine_ls_matrix_type full
_refine_ls_number_parameters 316
_refine_ls_number_reflns 4394
_refine_ls_number_restraints 0
_refine_ls_restrained_S_all 1.032
_refine_ls_R_factor_all 0.0400
_refine_ls_R_factor_gt 0.0382
_refine_ls_shift/su_max 0.001
_refine_ls_shift/su_mean 0.000
_refine_ls_structure_factor_coef Fsqd
_refine_ls_weighting_details 'w=1/[\s^2^(Fo^2^)+(0.0476P)^2^+0.8277P] where P=(Fo^2^+2Fc^2^)/3'
_refine_ls_weighting_scheme calc
_refine_ls_wR_factor_gt 0.0975
_refine_ls_wR_factor_ref 0.0992
_reflns_Friedel_coverage 0.000
_reflns_number_gt 4137
_reflns_number_total 4394
_reflns_threshold_expression 'I > 2\s(I)'
_cod_data_source_file ic7b00230_si_002.cif
_cod_data_source_block TJS12FMI
_cod_depositor_comments
;
The following automatic conversions were performed:

'_exptl_absorpt_correction_type' value 'Multi-scan' changed to
'multi-scan' according to
/home/data/users/saulius/crontab/automatic-downloads/rss-feeds/ACS/lib/dictionaries/cif_core.dic
dictionary named 'cif_core.dic' version 2.4.2 from 2011-04-26.

Automatic conversion script
Id: cif_fix_values 4973 2017-02-22 13:04:09Z antanas 
;
_cod_database_code 4345682
_shelx_shelxl_version_number 2014/7
_shelx_space_group_comment
; 
The symmetry employed for this shelxl refinement is uniquely defined 
by the following loop, which should always be used as a source of 
symmetry information in preference to the above space-group names. 
They are only intended as comments. 
;
_shelx_estimated_absorpt_t_min 0.667
_shelx_estimated_absorpt_t_max 0.927

loop_
_space_group_symop_operation_xyz
'x, y, z'
'-x+1/2, y+1/2, -z+1/2'
'-x, -y, -z'
'x-1/2, -y-1/2, z-1/2'

loop_
_atom_site_label
_atom_site_type_symbol
_atom_site_fract_x
_atom_site_fract_y
_atom_site_fract_z
_atom_site_U_iso_or_equiv
_atom_site_adp_type
_atom_site_occupancy
_atom_site_site_symmetry_order
_atom_site_calc_flag
_atom_site_refinement_flags_posn
C1 C 0.35225(9) 0.33097(8) 0.46194(7) 0.0207(2) Uani 1 1 d .
N1 N 0.29077(8) 0.26361(7) 0.40645(6) 0.0210(2) Uani 1 1 d .
C2 C 0.41632(9) 0.38328(8) 0.41076(7) 0.0205(2) Uani 1 1 d .
H2 H 0.4690 0.4354 0.4296 0.025(3) Uiso 1 1 calc R
N2 N 0.31000(8) 0.27028(7) 0.32172(6) 0.0207(2) Uani 1 1 d .
C3 C 0.38714(9) 0.34310(8) 0.32460(7) 0.0190(2) Uani 1 1 d .
C4 C 0.43354(9) 0.36940(8) 0.24433(7) 0.0180(2) Uani 1 1 d .
N4 N 0.53134(7) 0.42186(7) 0.25898(6) 0.0185(2) Uani 1 1 d .
C5 C 0.37991(9) 0.33991(8) 0.15920(7) 0.0206(2) Uani 1 1 d .
H5 H 0.3102 0.3037 0.1509 0.026(3) Uiso 1 1 calc R
C6 C 0.43070(9) 0.36466(8) 0.08719(7) 0.0214(2) Uani 1 1 d .
H6 H 0.3961 0.3457 0.0286 0.025(3) Uiso 1 1 calc R
C7 C 0.53237(9) 0.41721(8) 0.10145(7) 0.0199(2) Uani 1 1 d .
H7 H 0.5691 0.4342 0.0531 0.022(3) Uiso 1 1 calc R
C8 C 0.57976(9) 0.44477(8) 0.18849(7) 0.0182(2) Uani 1 1 d .
C9 C 0.68798(9) 0.49997(8) 0.20858(7) 0.0188(2) Uani 1 1 d .
N9 N 0.72705(8) 0.55096(7) 0.14497(6) 0.0221(2) Uani 1 1 d .
C10 C 0.76200(9) 0.50808(8) 0.29088(7) 0.0194(2) Uani 1 1 d .
H10 H 0.7533 0.4783 0.3457 0.022(3) Uiso 1 1 calc R
N10 N 0.82614(8) 0.59194(7) 0.18710(6) 0.0217(2) Uani 1 1 d .
C11 C 0.84978(9) 0.56823(8) 0.27542(7) 0.0199(2) Uani 1 1 d .
C12 C 0.34447(10) 0.33673(9) 0.55860(7) 0.0240(2) Uani 1 1 d .
H12A H 0.2631 0.3321 0.5647 0.025(3) Uiso 1 1 calc R
H12B H 0.3732 0.4024 0.5819 0.026(3) Uiso 1 1 calc R
C13 C 0.41240(10) 0.25465(9) 0.61615(8) 0.0250(3) Uani 1 1 d .
H13 H 0.4045 0.1916 0.5809 0.028(3) Uiso 1 1 calc R
C14 C 0.53906(10) 0.28201(11) 0.63715(8) 0.0338(3) Uani 1 1 d .
H14A H 0.5490 0.3426 0.6733 0.041(4) Uiso 1 1 calc R
H14B H 0.5673 0.2934 0.5815 0.040(4) Uiso 1 1 calc R
H14C H 0.5822 0.2276 0.6701 0.041(4) Uiso 1 1 calc R
C15 C 0.36273(10) 0.23745(9) 0.70053(8) 0.0280(3) Uani 1 1 d .
H15A H 0.4049 0.1839 0.7355 0.037(4) Uiso 1 1 calc R
H15B H 0.2820 0.2188 0.6842 0.037(4) Uiso 1 1 calc R
H15C H 0.3693 0.2986 0.7360 0.034(4) Uiso 1 1 calc R
C16 C 0.20564(9) 0.19217(9) 0.42759(8) 0.0238(3) Uani 1 1 d .
H16 H 0.2202 0.1813 0.4935 0.026(3) Uiso 1 1 calc R
C17 C 0.08618(10) 0.23462(10) 0.40069(9) 0.0309(3) Uani 1 1 d .
H17A H 0.0786 0.2944 0.4359 0.048(5) Uiso 1 1 calc R
H17B H 0.0298 0.1851 0.4115 0.040(4) Uiso 1 1 calc R
H17C H 0.0730 0.2518 0.3373 0.044(4) Uiso 1 1 calc R
C18 C 0.21849(12) 0.09332(10) 0.38271(11) 0.0392(3) Uani 1 1 d .
H18A H 0.2003 0.1017 0.3179 0.064(6) Uiso 1 1 calc R
H18B H 0.1661 0.0447 0.4014 0.055(5) Uiso 1 1 calc R
H18C H 0.2973 0.0697 0.3998 0.045(4) Uiso 1 1 calc R
C19 C 0.88779(10) 0.65868(9) 0.13565(8) 0.0255(3) Uani 1 1 d .
H19 H 0.9601 0.6800 0.1751 0.025(3) Uiso 1 1 calc R
C20 C 0.81653(10) 0.75089(9) 0.10785(8) 0.0292(3) Uani 1 1 d .
H20A H 0.7461 0.7319 0.0676 0.040(4) Uiso 1 1 calc R
H20B H 0.8603 0.7970 0.0773 0.033(4) Uiso 1 1 calc R
H20C H 0.7972 0.7832 0.1608 0.038(4) Uiso 1 1 calc R
C21 C 0.91946(12) 0.60349(11) 0.05648(9) 0.0357(3) Uani 1 1 d .
H21A H 0.9620 0.5431 0.0774 0.043(4) Uiso 1 1 calc R
H21B H 0.9671 0.6463 0.0262 0.043(4) Uiso 1 1 calc R
H21C H 0.8497 0.5855 0.0149 0.040(4) Uiso 1 1 calc R
C22 C 0.95264(9) 0.60296(9) 0.34006(7) 0.0221(2) Uani 1 1 d .
H22A H 0.9280 0.6236 0.3960 0.026(3) Uiso 1 1 calc R
H22B H 0.9848 0.6621 0.3149 0.029(3) Uiso 1 1 calc R
C23 C 1.04714(9) 0.52432(9) 0.36222(8) 0.0253(3) Uani 1 1 d .
H23 H 1.0120 0.4626 0.3820 0.027(3) Uiso 1 1 calc R
C24 C 1.09976(11) 0.49862(11) 0.28133(9) 0.0348(3) Uani 1 1 d .
H24A H 1.1349 0.5582 0.2609 0.039(4) Uiso 1 1 calc R
H24B H 1.0401 0.4739 0.2336 0.044(4) Uiso 1 1 calc R
H24C H 1.1582 0.4472 0.2974 0.040(4) Uiso 1 1 calc R
C25 C 1.13846(11) 0.56043(11) 0.43906(9) 0.0346(3) Uani 1 1 d .
H25A H 1.1957 0.5081 0.4554 0.047(4) Uiso 1 1 calc R
H25B H 1.1027 0.5763 0.4905 0.048(5) Uiso 1 1 calc R
H25C H 1.1755 0.6200 0.4205 0.044(4) Uiso 1 1 calc R

loop_
_atom_site_aniso_label
_atom_site_aniso_U_11
_atom_site_aniso_U_22
_atom_site_aniso_U_33
_atom_site_aniso_U_23
_atom_site_aniso_U_13
_atom_site_aniso_U_12
C1 0.0189(5) 0.0227(6) 0.0203(6) 0.0006(4) 0.0032(4) 0.0034(4)
N1 0.0189(4) 0.0250(5) 0.0194(5) 0.0035(4) 0.0041(4) -0.0020(4)
C2 0.0182(5) 0.0218(5) 0.0214(5) -0.0006(4) 0.0035(4) -0.0002(4)
N2 0.0190(4) 0.0246(5) 0.0187(5) 0.0030(4) 0.0040(4) -0.0012(4)
C3 0.0156(5) 0.0201(5) 0.0210(5) 0.0018(4) 0.0029(4) 0.0019(4)
C4 0.0162(5) 0.0173(5) 0.0203(5) 0.0016(4) 0.0027(4) 0.0026(4)
N4 0.0169(4) 0.0192(4) 0.0192(5) 0.0012(3) 0.0029(3) 0.0007(3)
C5 0.0171(5) 0.0205(5) 0.0235(6) -0.0001(4) 0.0018(4) -0.0014(4)
C6 0.0210(5) 0.0238(6) 0.0183(5) -0.0018(4) 0.0005(4) 0.0004(4)
C7 0.0204(5) 0.0214(5) 0.0186(5) 0.0005(4) 0.0050(4) 0.0008(4)
C8 0.0173(5) 0.0175(5) 0.0196(5) 0.0010(4) 0.0029(4) 0.0020(4)
C9 0.0179(5) 0.0198(5) 0.0190(5) -0.0009(4) 0.0042(4) 0.0004(4)
N9 0.0182(4) 0.0270(5) 0.0207(5) -0.0005(4) 0.0022(4) -0.0054(4)
C10 0.0190(5) 0.0208(5) 0.0183(5) -0.0003(4) 0.0034(4) 0.0007(4)
N10 0.0174(4) 0.0264(5) 0.0208(5) 0.0004(4) 0.0023(4) -0.0052(4)
C11 0.0187(5) 0.0208(5) 0.0200(5) -0.0011(4) 0.0030(4) 0.0016(4)
C12 0.0236(6) 0.0288(6) 0.0208(6) 0.0005(4) 0.0068(4) 0.0018(4)
C13 0.0247(6) 0.0301(6) 0.0201(6) -0.0004(4) 0.0036(4) 0.0025(5)
C14 0.0253(6) 0.0512(8) 0.0247(6) 0.0019(6) 0.0041(5) 0.0025(6)
C15 0.0275(6) 0.0325(7) 0.0241(6) 0.0039(5) 0.0045(5) 0.0006(5)
C16 0.0216(5) 0.0276(6) 0.0229(6) 0.0054(4) 0.0058(4) -0.0039(4)
C17 0.0220(6) 0.0420(7) 0.0294(6) 0.0084(5) 0.0060(5) -0.0022(5)
C18 0.0391(7) 0.0278(7) 0.0566(9) 0.0006(6) 0.0241(7) -0.0074(5)
C19 0.0207(5) 0.0316(6) 0.0241(6) 0.0032(5) 0.0036(4) -0.0087(5)
C20 0.0280(6) 0.0299(6) 0.0285(6) 0.0029(5) 0.0015(5) -0.0097(5)
C21 0.0354(7) 0.0419(8) 0.0338(7) 0.0037(6) 0.0172(6) -0.0042(6)
C22 0.0188(5) 0.0247(6) 0.0222(6) -0.0018(4) 0.0015(4) -0.0017(4)
C23 0.0200(5) 0.0271(6) 0.0278(6) 0.0037(5) 0.0018(5) -0.0006(4)
C24 0.0249(6) 0.0415(8) 0.0380(7) -0.0016(6) 0.0057(5) 0.0079(5)
C25 0.0249(6) 0.0420(8) 0.0332(7) 0.0032(6) -0.0049(5) 0.0030(5)

loop_
_atom_type_symbol
_atom_type_description
_atom_type_scat_dispersion_real
_atom_type_scat_dispersion_imag
_atom_type_scat_source
C C 0.0181 0.0091 'International Tables Vol C Tables 4.2.6.8 and 6.1.1.4'
H H 0.0000 0.0000 'International Tables Vol C Tables 4.2.6.8 and 6.1.1.4'
N N 0.0311 0.0180 'International Tables Vol C Tables 4.2.6.8 and 6.1.1.4'

loop_
_geom_angle_atom_site_label_1
_geom_angle_atom_site_label_2
_geom_angle_atom_site_label_3
_geom_angle
N1 C1 C2 106.12(10)
N1 C1 C12 121.80(10)
C2 C1 C12 132.07(11)
N2 N1 C1 112.71(9)
N2 N1 C16 119.45(9)
C1 N1 C16 127.76(9)
C1 C2 C3 105.32(10)
C1 C2 H2 127.3
C3 C2 H2 127.3
C3 N2 N1 104.39(9)
N2 C3 C2 111.46(10)
N2 C3 C4 120.32(10)
C2 C3 C4 128.18(10)
N4 C4 C5 122.75(10)
N4 C4 C3 115.40(9)
C5 C4 C3 121.84(10)
C8 N4 C4 117.97(9)
C6 C5 C4 118.51(10)
C6 C5 H5 120.7
C4 C5 H5 120.7
C7 C6 C5 119.36(10)
C7 C6 H6 120.3
C5 C6 H6 120.3
C6 C7 C8 118.56(10)
C6 C7 H7 120.7
C8 C7 H7 120.7
N4 C8 C7 122.84(10)
N4 C8 C9 115.68(9)
C7 C8 C9 121.47(10)
N9 C9 C10 111.46(9)
N9 C9 C8 120.81(9)
C10 C9 C8 127.73(10)
C9 N9 N10 104.46(9)
C11 C10 C9 105.46(10)
C11 C10 H10 127.3
C9 C10 H10 127.3
N9 N10 C11 112.46(9)
N9 N10 C19 117.97(9)
C11 N10 C19 129.43(9)
N10 C11 C10 106.15(9)
N10 C11 C22 125.16(10)
C10 C11 C22 128.69(10)
C1 C12 C13 113.89(9)
C1 C12 H12A 108.8
C13 C12 H12A 108.8
C1 C12 H12B 108.8
C13 C12 H12B 108.8
H12A C12 H12B 107.7
C15 C13 C14 112.01(10)
C15 C13 C12 110.23(9)
C14 C13 C12 110.04(10)
C15 C13 H13 108.1
C14 C13 H13 108.1
C12 C13 H13 108.1
C13 C14 H14A 109.5
C13 C14 H14B 109.5
H14A C14 H14B 109.5
C13 C14 H14C 109.5
H14A C14 H14C 109.5
H14B C14 H14C 109.5
C13 C15 H15A 109.5
C13 C15 H15B 109.5
H15A C15 H15B 109.5
C13 C15 H15C 109.5
H15A C15 H15C 109.5
H15B C15 H15C 109.5
N1 C16 C18 110.19(9)
N1 C16 C17 109.98(9)
C18 C16 C17 111.89(11)
N1 C16 H16 108.2
C18 C16 H16 108.2
C17 C16 H16 108.2
C16 C17 H17A 109.5
C16 C17 H17B 109.5
H17A C17 H17B 109.5
C16 C17 H17C 109.5
H17A C17 H17C 109.5
H17B C17 H17C 109.5
C16 C18 H18A 109.5
C16 C18 H18B 109.5
H18A C18 H18B 109.5
C16 C18 H18C 109.5
H18A C18 H18C 109.5
H18B C18 H18C 109.5
N10 C19 C20 109.95(9)
N10 C19 C21 110.07(10)
C20 C19 C21 112.43(10)
N10 C19 H19 108.1
C20 C19 H19 108.1
C21 C19 H19 108.1
C19 C20 H20A 109.5
C19 C20 H20B 109.5
H20A C20 H20B 109.5
C19 C20 H20C 109.5
H20A C20 H20C 109.5
H20B C20 H20C 109.5
C19 C21 H21A 109.5
C19 C21 H21B 109.5
H21A C21 H21B 109.5
C19 C21 H21C 109.5
H21A C21 H21C 109.5
H21B C21 H21C 109.5
C11 C22 C23 114.08(9)
C11 C22 H22A 108.7
C23 C22 H22A 108.7
C11 C22 H22B 108.7
C23 C22 H22B 108.7
H22A C22 H22B 107.6
C24 C23 C25 110.87(10)
C24 C23 C22 111.64(10)
C25 C23 C22 109.97(10)
C24 C23 H23 108.1
C25 C23 H23 108.1
C22 C23 H23 108.1
C23 C24 H24A 109.5
C23 C24 H24B 109.5
H24A C24 H24B 109.5
C23 C24 H24C 109.5
H24A C24 H24C 109.5
H24B C24 H24C 109.5
C23 C25 H25A 109.5
C23 C25 H25B 109.5
H25A C25 H25B 109.5
C23 C25 H25C 109.5
H25A C25 H25C 109.5
H25B C25 H25C 109.5

loop_
_geom_bond_atom_site_label_1
_geom_bond_atom_site_label_2
_geom_bond_distance
C1 N1 1.3611(15)
C1 C2 1.3778(16)
C1 C12 1.4962(15)
N1 N2 1.3555(13)
N1 C16 1.4729(14)
C2 C3 1.4066(15)
C2 H2 0.9500
N2 C3 1.3376(14)
C3 C4 1.4735(15)
C4 N4 1.3447(14)
C4 C5 1.3986(15)
N4 C8 1.3433(14)
C5 C6 1.3855(15)
C5 H5 0.9500
C6 C7 1.3840(15)
C6 H6 0.9500
C7 C8 1.3971(15)
C7 H7 0.9500
C8 C9 1.4701(15)
C9 N9 1.3379(14)
C9 C10 1.4034(15)
N9 N10 1.3549(13)
C10 C11 1.3742(15)
C10 H10 0.9500
N10 C11 1.3646(14)
N10 C19 1.4716(14)
C11 C22 1.5023(15)
C12 C13 1.5462(16)
C12 H12A 0.9900
C12 H12B 0.9900
C13 C15 1.5270(16)
C13 C14 1.5280(16)
C13 H13 1.0000
C14 H14A 0.9800
C14 H14B 0.9800
C14 H14C 0.9800
C15 H15A 0.9800
C15 H15B 0.9800
C15 H15C 0.9800
C16 C18 1.5163(18)
C16 C17 1.5182(16)
C16 H16 1.0000
C17 H17A 0.9800
C17 H17B 0.9800
C17 H17C 0.9800
C18 H18A 0.9800
C18 H18B 0.9800
C18 H18C 0.9800
C19 C20 1.5198(17)
C19 C21 1.5215(18)
C19 H19 1.0000
C20 H20A 0.9800
C20 H20B 0.9800
C20 H20C 0.9800
C21 H21A 0.9800
C21 H21B 0.9800
C21 H21C 0.9800
C22 C23 1.5367(15)
C22 H22A 0.9900
C22 H22B 0.9900
C23 C24 1.5199(17)
C23 C25 1.5283(17)
C23 H23 1.0000
C24 H24A 0.9800
C24 H24B 0.9800
C24 H24C 0.9800
C25 H25A 0.9800
C25 H25B 0.9800
C25 H25C 0.9800

loop_
_geom_torsion_atom_site_label_1
_geom_torsion_atom_site_label_2
_geom_torsion_atom_site_label_3
_geom_torsion_atom_site_label_4
_geom_torsion
C2 C1 N1 N2 -0.96(12)
C12 C1 N1 N2 -179.86(9)
C2 C1 N1 C16 -177.47(10)
C12 C1 N1 C16 3.63(17)
N1 C1 C2 C3 0.60(12)
C12 C1 C2 C3 179.35(11)
C1 N1 N2 C3 0.90(12)
C16 N1 N2 C3 177.72(9)
N1 N2 C3 C2 -0.48(12)
N1 N2 C3 C4 177.37(9)
C1 C2 C3 N2 -0.08(12)
C1 C2 C3 C4 -177.72(10)
N2 C3 C4 N4 -161.92(9)
C2 C3 C4 N4 15.53(16)
N2 C3 C4 C5 16.99(15)
C2 C3 C4 C5 -165.55(11)
C5 C4 N4 C8 -1.30(15)
C3 C4 N4 C8 177.61(9)
N4 C4 C5 C6 0.95(16)
C3 C4 C5 C6 -177.89(10)
C4 C5 C6 C7 0.16(16)
C5 C6 C7 C8 -0.83(16)
C4 N4 C8 C7 0.56(15)
C4 N4 C8 C9 -178.51(9)
C6 C7 C8 N4 0.49(16)
C6 C7 C8 C9 179.51(10)
N4 C8 C9 N9 -160.73(10)
C7 C8 C9 N9 20.18(15)
N4 C8 C9 C10 19.04(16)
C7 C8 C9 C10 -160.05(11)
C10 C9 N9 N10 -0.21(12)
C8 C9 N9 N10 179.60(9)
N9 C9 C10 C11 0.57(12)
C8 C9 C10 C11 -179.22(10)
C9 N9 N10 C11 -0.25(12)
C9 N9 N10 C19 -176.39(9)
N9 N10 C11 C10 0.60(12)
C19 N10 C11 C10 176.19(10)
N9 N10 C11 C22 -179.43(10)
C19 N10 C11 C22 -3.84(18)
C9 C10 C11 N10 -0.68(12)
C9 C10 C11 C22 179.35(10)
N1 C1 C12 C13 77.54(13)
C2 C1 C12 C13 -101.04(14)
C1 C12 C13 C15 -156.13(10)
C1 C12 C13 C14 79.84(12)
N2 N1 C16 C18 43.78(14)
C1 N1 C16 C18 -139.92(12)
N2 N1 C16 C17 -80.02(12)
C1 N1 C16 C17 96.28(13)
N9 N10 C19 C20 64.71(13)
C11 N10 C19 C20 -110.67(13)
N9 N10 C19 C21 -59.67(13)
C11 N10 C19 C21 124.94(13)
N10 C11 C22 C23 -102.16(13)
C10 C11 C22 C23 77.81(14)
C11 C22 C23 C24 65.68(13)
C11 C22 C23 C25 -170.82(10)
